data_4307502
loop_
_publ_author_name
'Charlotte N. Burress'
'Martha I. Bodine'
'Oussama Elbjeirami'
'Joseph H. Reibenspies'
'Mohammad A. Omary'
'Fran\,cois P. Gabba\"i'

_publ_section_title
;
Enhancement of External Spin-Orbit Coupling Effects Caused by
Metal-Metal Cooperativity
;
_journal_name_full 'Inorganic Chemistry'
_journal_page_first 1388
_journal_page_last 1395
_journal_paper_doi 10.1021/ic061998n
_journal_volume 46
_journal_year 2007
_chemical_formula_sum 'C22 H8 F10 Hg'
_chemical_formula_weight 662.87
_chemical_name_systematic
; 
 ? 
;
_space_group_IT_number 14
_symmetry_cell_setting monoclinic
_symmetry_space_group_name_Hall '-P 2ybc'
_symmetry_space_group_name_H-M 'P 1 21/c 1'
_atom_sites_solution_hydrogens geom
_atom_sites_solution_primary direct
_atom_sites_solution_secondary difmap
_audit_creation_method SHELXL-97
_cell_angle_alpha 90.00
_cell_angle_beta 105.33(3)
_cell_angle_gamma 90.00
_cell_formula_units_Z 2
_cell_length_a 9.948(2)
_cell_length_b 6.8142(14)
_cell_length_c 14.627(3)
_cell_measurement_temperature 110(2)
_cell_volume 956.3(4)
_computing_structure_refinement 'SHELXL-97 (Sheldrick, 1997)'
_computing_structure_solution 'SHELXS-97 (Sheldrick, 1990)'
_diffrn_ambient_temperature 110(2)
_diffrn_measured_fraction_theta_full 0.998
_diffrn_measured_fraction_theta_max 0.998
_diffrn_radiation_monochromator graphite
_diffrn_radiation_source 'fine-focus sealed tube'
_diffrn_radiation_type MoK\a
_diffrn_radiation_wavelength 0.71073
_diffrn_reflns_av_R_equivalents 0.0272
_diffrn_reflns_av_sigmaI/netI 0.0233
_diffrn_reflns_limit_h_max 12
_diffrn_reflns_limit_h_min -12
_diffrn_reflns_limit_k_max 8
_diffrn_reflns_limit_k_min -8
_diffrn_reflns_limit_l_max 18
_diffrn_reflns_limit_l_min -18
_diffrn_reflns_number 7171
_diffrn_reflns_theta_full 26.00
_diffrn_reflns_theta_max 26.00
_diffrn_reflns_theta_min 2.12
_exptl_absorpt_coefficient_mu 8.151
_exptl_absorpt_correction_T_min 0.670538
_exptl_absorpt_correction_type SADABS
_exptl_crystal_colour colorless
_exptl_crystal_density_diffrn 2.302
_exptl_crystal_density_method 'not measured'
_exptl_crystal_description plate
_exptl_crystal_F_000 620
_exptl_crystal_size_max 0.23
_exptl_crystal_size_mid 0.07
_exptl_crystal_size_min 0.05
_refine_diff_density_max 1.808
_refine_diff_density_min -0.854
_refine_diff_density_rms 0.140
_refine_ls_extinction_method none
_refine_ls_goodness_of_fit_ref 1.008
_refine_ls_hydrogen_treatment mixed
_refine_ls_matrix_type full
_refine_ls_number_parameters 151
_refine_ls_number_reflns 1873
_refine_ls_number_restraints 0
_refine_ls_restrained_S_all 1.008
_refine_ls_R_factor_all 0.0354
_refine_ls_R_factor_gt 0.0280
_refine_ls_shift/su_max 0.000
_refine_ls_shift/su_mean 0.000
_refine_ls_structure_factor_coef Fsqd
_refine_ls_weighting_details 'calc w=1/[\s^2^(Fo^2^)+(0.0530P)^2^+2.5912P] where P=(Fo^2^+2Fc^2^)/3'
_refine_ls_weighting_scheme calc
_refine_ls_wR_factor_gt 0.0745
_refine_ls_wR_factor_ref 0.0827
_reflns_number_gt 1453
_reflns_number_total 1873
_reflns_threshold_expression >2sigma(I)
_cod_data_source_file ic061998nsi20061006_062515.cif
_cod_data_source_block bsad
_cod_original_cell_volume 956.3(3)
_cod_database_code 4307502

loop_
_symmetry_equiv_pos_as_xyz
'x, y, z'
'-x, y+1/2, -z+1/2'
'-x, -y, -z'
'x, -y-1/2, z-1/2'

loop_
_atom_site_label
_atom_site_type_symbol
_atom_site_fract_x
_atom_site_fract_y
_atom_site_fract_z
_atom_site_U_iso_or_equiv
_atom_site_adp_type
_atom_site_occupancy
_atom_site_symmetry_multiplicity
_atom_site_calc_flag
_atom_site_refinement_flags
_atom_site_disorder_assembly
_atom_site_disorder_group
Hg1 Hg 1.0000 -1.0000 0.5000 0.02597(13) Uani 1 2 d S . .
F2 F 0.7839(4) -0.9970(3) 0.2962(2) 0.0292(7) Uani 1 1 d . . .
F3 F 0.5143(3) -0.8827(5) 0.2356(2) 0.0438(8) Uani 1 1 d . . .
F6 F 0.7826(3) -0.8447(5) 0.6103(2) 0.0417(7) Uani 1 1 d . . .
F4 F 0.3806(3) -0.7462(5) 0.3614(2) 0.0456(8) Uani 1 1 d . . .
F5 F 0.5147(3) -0.7212(5) 0.5483(2) 0.0459(8) Uani 1 1 d . . .
C4 C 0.5137(5) -0.8013(8) 0.3919(4) 0.0321(11) Uani 1 1 d . . .
C6 C 0.7187(5) -0.8544(7) 0.5166(3) 0.0303(11) Uani 1 1 d . . .
C5 C 0.5813(5) -0.7910(8) 0.4864(4) 0.0310(11) Uani 1 1 d . . .
C1 C 0.7915(5) -0.9246(8) 0.4553(4) 0.0296(10) Uani 1 1 d . . .
C3 C 0.5828(5) -0.8738(8) 0.3278(3) 0.0314(11) Uani 1 1 d . . .
C2 C 0.7191(5) -0.9319(8) 0.3611(4) 0.0295(10) Uani 1 1 d . . .
C8 C 1.1476(7) -0.5055(6) 0.6695(4) 0.0310(13) Uani 1 1 d . . .
H8A H 1.2196 -0.5189 0.7266 0.037 Uiso 1 1 calc R . .
C11 C 1.0665(6) -0.5388(8) 0.4990(4) 0.0282(11) Uani 1 1 d . . .
C10 C 1.0854(6) -0.5947(8) 0.4099(4) 0.0370(12) Uani 1 1 d . . .
H10A H 1.1724 -0.6483 0.4071 0.044 Uiso 1 1 calc R . .
C9 C 1.0179(6) -0.4265(10) 0.6720(4) 0.0402(12) Uani 1 1 d . . .
H9A H 1.0023 -0.3878 0.7308 0.048 Uiso 1 1 calc R . .
C7 C 1.1708(6) -0.5633(9) 0.5852(4) 0.0345(11) Uani 1 1 d . . .
H11A H 1.2577 -0.6204 0.5846 0.041 Uiso 1 1 calc R . .

loop_
_atom_site_aniso_label
_atom_site_aniso_U_11
_atom_site_aniso_U_22
_atom_site_aniso_U_33
_atom_site_aniso_U_23
_atom_site_aniso_U_13
_atom_site_aniso_U_12
Hg1 0.02076(18) 0.02153(18) 0.03147(19) 0.00122(9) -0.00038(12) -0.00004(9)
F2 0.0231(16) 0.038(2) 0.0276(16) -0.0045(10) 0.0081(14) 0.0033(10)
F3 0.0332(16) 0.067(2) 0.0271(15) 0.0008(15) 0.0008(12) 0.0064(16)
F6 0.0433(17) 0.0481(19) 0.0288(15) 0.0027(14) 0.0009(13) -0.0032(15)
F4 0.0254(15) 0.063(2) 0.0477(19) 0.0022(16) 0.0079(14) 0.0073(15)
F5 0.0478(19) 0.054(2) 0.041(2) -0.0006(16) 0.0206(15) 0.0026(16)
C4 0.024(2) 0.036(3) 0.036(3) 0.003(2) 0.008(2) 0.002(2)
C6 0.033(3) 0.026(3) 0.027(2) 0.002(2) -0.001(2) -0.004(2)
C5 0.033(3) 0.031(3) 0.033(3) -0.001(2) 0.017(2) -0.003(2)
C1 0.025(2) 0.024(2) 0.036(3) 0.002(2) 0.001(2) -0.001(2)
C3 0.027(3) 0.039(3) 0.024(2) 0.004(2) 0.000(2) -0.002(2)
C2 0.028(3) 0.029(2) 0.033(3) -0.003(2) 0.011(2) -0.001(2)
C8 0.031(3) 0.028(3) 0.029(3) 0.0015(19) -0.001(2) -0.0029(18)
C11 0.023(3) 0.028(3) 0.035(3) 0.000(2) 0.009(2) -0.004(2)
C10 0.039(3) 0.029(3) 0.047(3) -0.003(2) 0.019(3) -0.001(2)
C9 0.048(3) 0.040(3) 0.036(3) -0.003(3) 0.017(3) -0.007(3)
C7 0.032(3) 0.029(2) 0.040(3) 0.002(3) 0.006(2) 0.001(2)

loop_
_atom_type_symbol
_atom_type_description
_atom_type_scat_dispersion_real
_atom_type_scat_dispersion_imag
_atom_type_scat_source
C C 0.0033 0.0016 'International Tables Vol C Tables 4.2.6.8 and 6.1.1.4'
H H 0.0000 0.0000 'International Tables Vol C Tables 4.2.6.8 and 6.1.1.4'
F F 0.0171 0.0103 'International Tables Vol C Tables 4.2.6.8 and 6.1.1.4'
Hg Hg -2.3894 9.2266 'International Tables Vol C Tables 4.2.6.8 and 6.1.1.4'

loop_
_geom_angle_atom_site_label_1
_geom_angle_atom_site_label_2
_geom_angle_atom_site_label_3
_geom_angle
_geom_angle_site_symmetry_1
_geom_angle_site_symmetry_3
_geom_angle_publ_flag
C1 Hg1 C1 180.000(1) 3_736 . ?
F4 C4 C5 120.1(5) . . ?
F4 C4 C3 119.9(4) . . ?
C5 C4 C3 119.9(5) . . ?
F6 C6 C1 119.3(4) . . ?
F6 C6 C5 117.8(4) . . ?
C1 C6 C5 122.9(4) . . ?
F5 C5 C4 120.0(4) . . ?
F5 C5 C6 121.0(4) . . ?
C4 C5 C6 118.9(4) . . ?
C2 C1 C6 116.0(5) . . ?
C2 C1 Hg1 121.6(4) . . ?
C6 C1 Hg1 122.4(4) . . ?
F3 C3 C2 122.4(4) . . ?
F3 C3 C4 118.8(4) . . ?
C2 C3 C4 118.8(4) . . ?
F2 C2 C3 117.0(5) . . ?
F2 C2 C1 119.6(5) . . ?
C3 C2 C1 123.4(5) . . ?
C7 C8 C9 120.4(6) . . ?
C7 C11 C10 122.9(5) . . ?
C7 C11 C11 119.3(6) . 3_746 ?
C10 C11 C11 117.8(7) . 3_746 ?
C9 C10 C11 121.8(5) 3_746 . ?
C10 C9 C8 120.0(5) 3_746 . ?
C8 C7 C11 120.6(5) . . ?

loop_
_geom_bond_atom_site_label_1
_geom_bond_atom_site_label_2
_geom_bond_distance
_geom_bond_site_symmetry_2
_geom_bond_publ_flag
Hg1 C1 2.068(5) 3_736 ?
Hg1 C1 2.068(5) . ?
F2 C2 1.356(6) . ?
F3 C3 1.343(5) . ?
F6 C6 1.351(5) . ?
F4 C4 1.334(6) . ?
F5 C5 1.343(6) . ?
C4 C5 1.370(7) . ?
C4 C3 1.391(7) . ?
C6 C1 1.379(7) . ?
C6 C5 1.390(7) . ?
C1 C2 1.376(7) . ?
C3 C2 1.373(7) . ?
C8 C7 1.371(9) . ?
C8 C9 1.408(9) . ?
C11 C7 1.415(8) . ?
C11 C10 1.417(7) . ?
C11 C11 1.432(11) 3_746 ?
C10 C9 1.364(8) 3_746 ?
C9 C10 1.364(8) 3_746 ?
